data_2006776
loop_
_publ_author_name
'Zavalij, Peter Y.'
'Zhang, Fan'
'Whittingham, M. Stanley'

_publ_section_title
;
 A New Zinc Pyrovanadate, Zn~3~(OH)~2~V~2~O~7~.2H~2~O, from X-ray
 Powder Data
;
_journal_issue 12
_journal_name_full 'Acta Crystallographica Section C'
_journal_page_first 1738
_journal_page_last 1739
_journal_paper_doi 10.1107/S0108270197009700
_journal_volume 53
_journal_year 1997
_chemical_formula_moiety 'Zn3 (O H)2 (V2 O7), 2H2 O'
_chemical_formula_structural 'Zn3 (O H)2 (V2 O7) (H2 O)2'
_chemical_formula_sum 'H6 O11 V2 Zn3'
_chemical_formula_weight 480.05
_chemical_name_systematic
;
zinc dihydroxide divanadate dihydrate
;
_space_group_IT_number 164
_symmetry_cell_setting trigonal
_symmetry_space_group_name_Hall '-P 3 2"'
_symmetry_space_group_name_H-M 'P -3 m 1'
_cell_angle_alpha 90.0
_cell_angle_beta 90.0
_cell_angle_gamma 120.0
_cell_formula_units_Z 1
_cell_length_a 6.05098(5)
_cell_length_b 6.05098(5)
_cell_length_c 7.19498(9)
_cell_measurement_temperature 295
_cell_volume 228.145(4)
_computing_cell_refinement 'CSD (Akselrud et al., 1993)'
_computing_data_collection 'DMS software (Scintag Inc., 1994)'
_computing_data_reduction CSD
_computing_molecular_graphics 'STRUVIR [VRML version of STRUPLO (Fisher, 1985) created by A. LeBail]'
_computing_publication_material CSD
_computing_structure_refinement CSD
_computing_structure_solution CSD
_diffrn_ambient_temperature 295
_diffrn_measurement_device 'Scintag XDS2000'
_diffrn_measurement_method \w/\q
_diffrn_radiation_monochromator none
_diffrn_reflns_limit_h_max 3
_diffrn_reflns_limit_h_min 0
_diffrn_reflns_limit_k_max 5
_diffrn_reflns_limit_k_min 0
_diffrn_reflns_limit_l_max 8
_diffrn_reflns_limit_l_min -7
_exptl_absorpt_coefficient_mu 27.4
_exptl_crystal_density_diffrn 3.49370(10)
_exptl_crystal_density_method 'not measured'
_exptl_crystal_F_000 230
_refine_diff_density_max 0.54
_refine_diff_density_min -0.6
_refine_ls_extinction_method none
_refine_ls_hydrogen_treatment noref
_refine_ls_matrix_type fullcycle
_refine_ls_number_parameters 18
_refine_ls_number_reflns 152
_refine_ls_shift/esd_max 0.01
_refine_ls_structure_factor_coef Inet
_refine_ls_weighting_details 'w = 1/[Y~i~+\s(Y~i~)]'
_refine_ls_weighting_scheme calc
_cod_data_source_file br1188.cif
_cod_data_source_block Z113_phase_1
_cod_depositor_comments
;
The following automatic conversions were performed:

'_refine_ls_weighting_scheme' value '1/[Y~i~+\s(Y~i~)]' was changed
to 'calc'. New tag '_refine_ls_weighting_details' was created. The
value of the new tag was set to 'w = 1/[Y~i~+\s(Y~i~)]'.

Automatic conversion script
Id: cif_fix_values 3143 2015-03-26 13:38:13Z robertas 
;
_cod_original_cell_volume 228.145(7)
_cod_database_code 2006776

loop_
_symmetry_equiv_pos_as_xyz
x,y,z
-y,x-y,z
-x+y,-x,z
-y,-x,z
-x+y,y,z
x,x-y,z
-x,-y,-z
y,-x+y,-z
x-y,x,-z
y,x,-z
x-y,-y,-z
-x,-x+y,-z

loop_
_atom_site_aniso_label
_atom_site_aniso_U_11
_atom_site_aniso_U_22
_atom_site_aniso_U_33
_atom_site_aniso_U_12
_atom_site_aniso_U_13
_atom_site_aniso_U_23
Zn .0198(6) .0163(7) .0256(7) .0082(3) .0009(10) .002(2)
V .0144(7) .0144(7) .0049(8) .0072(3) 0 0

loop_
_atom_site_label
_atom_site_fract_x
_atom_site_fract_y
_atom_site_fract_z
_atom_site_U_iso_or_equiv
_atom_site_thermal_displace_type
_atom_site_occupancy
_atom_site_type_symbol
Zn .5 0 0 .0210(5) Uani 1 Zn
V 0 0 .2525(2) .0112(5) Uani 1 V
O1 .66667 .33333 .8823(7) .011(2) Uiso 1 O
O2 .1534(3) .3068(6) .8219(4) .0141(11) Uiso 1 O
O3 0 0 .5 .031(2) Uiso 1 O
Ow .736(2) .3680(10) .491(2) .012(3) Uiso .3333 O
H1 .66667 .33333 .75000 .07599 Uiso 1 H

loop_
_atom_type_symbol
_atom_type_description
_atom_type_scat_dispersion_real
_atom_type_scat_dispersion_imag
_atom_type_scat_source
Zn Zn -1.612 0.678 IntTabIV
V V 0.035 2.110 IntTabIV
O O 0.047 0.032 IntTabIV
H H 0.000 0.000 IntTabIV

loop_
_diffrn_radiation_type
_diffrn_radiation_wavelength
CuK\a~1~ 1.540562
CuK\a~2~ 1.544390

loop_
_geom_angle_atom_site_label_1
_geom_angle_atom_site_label_2
_geom_angle_atom_site_label_3
_geom_angle_site_symmetry_1
_geom_angle_site_symmetry_3
_geom_angle
_geom_angle_publ_flag
O1 Zn O1 1_554 7_656 179.98(13) no
O1 Zn O2 1_554 2_654 94.24(11) no
O1 Zn O2 1_554 3_554 94.24(11) no
O1 Zn O2 1_554 8_556 85.76(11) no
O1 Zn O2 1_554 9_656 85.76(11) no
O1 Zn O2 7_656 2_654 85.76(11) no
O1 Zn O2 7_656 3_554 85.76(11) no
O1 Zn O2 7_656 8_556 94.24(11) no
O1 Zn O2 7_656 9_656 94.24(11) no
O2 Zn O2 2_654 3_554 94.37(8) no
O2 Zn O2 2_654 8_556 179.99(8) no
O2 Zn O2 2_654 9_656 85.63(8) no
O2 Zn O2 3_554 8_556 85.63(8) no
O2 Zn O2 3_554 9_656 179.99(8) no
O2 Zn O2 8_556 9_656 94.37(8) no
O2 V O2 7_556 8_556 110.52(12) no
O2 V O2 7_556 9_556 110.52(12) no
O2 V O3 7_556 . 108.40(9) no
O2 V O2 8_556 9_556 110.52(12) no
O2 V O3 8_556 . 108.40(9) no
O2 V O3 9_556 . 108.40(9) no
H1 O1 Zn . 1_556 115.86 no
H1 O1 Zn . 2_656 115.86 no
H1 O1 Zn . 3_666 115.86 no
Zn O1 Zn 1_556 2_656 102.40(14) no
Zn O1 Zn 1_556 3_666 102.40(14) no
Zn O1 Zn 2_656 3_666 102.40(14) no
V O2 Zn 7_556 2_556 127.82(12) no
V O2 Zn 7_556 3_666 127.82(12) no
Zn O2 Zn 2_556 3_666 85.61(8) no
V O3 V . 7_556 180.00(3) no

loop_
_geom_bond_atom_site_label_1
_geom_bond_atom_site_label_2
_geom_bond_site_symmetry_2
_geom_bond_distance
_geom_bond_publ_flag
Zn O1 1_554 1.941(2) yes
Zn O1 7_656 1.941(2) yes
Zn O2 2_654 2.226(2) yes
Zn O2 3_554 2.226(2) yes
Zn O2 8_556 2.226(2) yes
Zn O2 9_656 2.226(2) yes
V O2 7_556 1.695(2) yes
V O2 8_556 1.695(2) yes
V O2 9_556 1.695(2) yes
V O3 . 1.7810(10) yes
O1 H1 . .952 no
O4 H1 . 1.897 no

loop_
_geom_hbond_atom_site_label_D
_geom_hbond_atom_site_label_H
_geom_hbond_atom_site_label_A
_geom_hbond_distance_DH
_geom_hbond_distance_HA
_geom_hbond_distance_DA
_geom_hbond_angle_DHA
O1 H1 Ow .95 1.90 2.84(2) 169

loop_
_geom_torsion_atom_site_label_1
_geom_torsion_atom_site_label_2
_geom_torsion_atom_site_label_3
_geom_torsion_atom_site_label_4
_geom_torsion_site_symmetry_1
_geom_torsion_site_symmetry_3
_geom_torsion_site_symmetry_4
_geom_torsion
_geom_torsion_publ_flag
O2 Zn O1 H1 2_654 1_554 1_554 47.4 no
O2 Zn O1 Zn 2_654 1_554 2_655 79.7 no
O2 Zn O1 Zn 2_654 1_554 3_665 174.4 no
O2 Zn O1 H1 3_554 1_554 1_554 -47.4 no
O2 Zn O1 Zn 3_554 1_554 2_655 -174.4 no
O2 Zn O1 Zn 3_554 1_554 3_665 -79.7 no
O2 Zn O1 H1 8_556 1_554 1_554 132.6 no
O2 Zn O1 Zn 8_556 1_554 2_655 100.3 no
O2 Zn O1 Zn 8_556 1_554 3_665 5.6 no
O2 Zn O1 H1 9_656 1_554 1_554 -132.6 no
O2 Zn O1 Zn 9_656 1_554 2_655 -5.6 no
O2 Zn O1 Zn 9_656 1_554 3_665 -100.3 no
O2 Zn O1 H1 2_654 7_656 7_656 -132.6 no
O2 Zn O1 Zn 2_654 7_656 2_545 -100.3 no
O2 Zn O1 Zn 2_654 7_656 3_655 -5.6 no
O2 Zn O1 H1 3_554 7_656 7_656 132.6 no
O2 Zn O1 Zn 3_554 7_656 2_545 5.6 no
O2 Zn O1 Zn 3_554 7_656 3_655 100.3 no
O2 Zn O1 H1 8_556 7_656 7_656 -47.4 no
O2 Zn O1 Zn 8_556 7_656 2_545 -79.7 no
O2 Zn O1 Zn 8_556 7_656 3_655 -174.4 no
O2 Zn O1 H1 9_656 7_656 7_656 47.4 no
O2 Zn O1 Zn 9_656 7_656 2_545 174.4 no
O2 Zn O1 Zn 9_656 7_656 3_655 79.7 no
O1 Zn O2 V 1_554 2_654 7_655 39.3 no
O1 Zn O2 Zn 1_554 2_654 3_655 175.2 no
O1 Zn O2 V 7_656 2_654 7_655 -140.7 no
O1 Zn O2 Zn 7_656 2_654 3_655 -4.8 no
O2 Zn O2 V 3_554 2_654 7_655 -133.9 no
O2 Zn O2 Zn 3_554 2_654 3_655 90.2 no
O2 Zn O2 V 9_656 2_654 7_655 -46.1 no
O2 Zn O2 Zn 9_656 2_654 3_655 89.8 no
O1 Zn O2 V 1_554 3_554 7_555 -39.3 no
O1 Zn O2 Zn 1_554 3_554 2_545 -175.2 no
O1 Zn O2 V 7_656 3_554 7_555 140.7 no
O1 Zn O2 Zn 7_656 3_554 2_545 4.8 no
O2 Zn O2 V 2_654 3_554 7_555 133.9 no
O2 Zn O2 Zn 2_654 3_554 2_545 -90.2 no
O2 Zn O2 V 8_556 3_554 7_555 46.1 no
O2 Zn O2 Zn 8_556 3_554 2_545 -89.8 no
O1 Zn O2 V 1_554 8_556 . 140.7 no
O1 Zn O2 Zn 1_554 8_556 3_665 4.8 no
O1 Zn O2 V 7_656 8_556 . -39.3 no
O1 Zn O2 Zn 7_656 8_556 3_665 -175.2 no
O2 Zn O2 V 3_554 8_556 . 46.1 no
O2 Zn O2 Zn 3_554 8_556 3_665 -89.8 no
O2 Zn O2 V 9_656 8_556 . 133.9 no
O2 Zn O2 Zn 9_656 8_556 3_665 -90.2 no
O1 Zn O2 V 1_554 9_656 1_655 -140.7 no
O1 Zn O2 Zn 1_554 9_656 2_655 -4.8 no
O1 Zn O2 V 7_656 9_656 1_655 39.3 no
O1 Zn O2 Zn 7_656 9_656 2_655 175.2 no
O2 Zn O2 V 2_654 9_656 1_655 -46.1 no
O2 Zn O2 Zn 2_654 9_656 2_655 89.8 no
O2 Zn O2 V 8_556 9_656 1_655 -133.9 no
O2 Zn O2 Zn 8_556 9_656 2_655 90.2 no
O2 V O2 Zn 8_556 7_556 2_545 -2.0 no
O2 V O2 Zn 8_556 7_556 3_555 -120.7 no
O2 V O2 Zn 9_556 7_556 2_545 120.7 no
O2 V O2 Zn 9_556 7_556 3_555 2.0 no
O3 V O2 Zn . 7_556 2_545 -120.7 no
O3 V O2 Zn . 7_556 3_555 120.7 no
O2 V O2 Zn 7_556 8_556 . -2.0 no
O2 V O2 Zn 7_556 8_556 3_665 -120.7 no
O2 V O2 Zn 9_556 8_556 . 120.7 no
O2 V O2 Zn 9_556 8_556 3_665 2.0 no
O3 V O2 Zn . 8_556 . 120.7 no
O3 V O2 Zn . 8_556 3_665 120.7 no
O2 V O2 Zn 7_556 9_556 1_455 2.0 no
O2 V O2 Zn 7_556 9_556 2_555 120.7 no
O2 V O2 Zn 8_556 9_556 1_455 -120.7 no
O2 V O2 Zn 8_556 9_556 2_555 -2.0 no
O3 V O2 Zn . 9_556 1_455 -120.7 no
O3 V O2 Zn . 9_556 2_555 -120.7 no
